data_4314896
loop_
_publ_author_name
'Wendy L. Queen'
'Shiou-Jyh Hwu'
'Shane Reighard'

_publ_contact_author_address
;Department of Chemistry

Clemson University

Clemson, SC  29634-0973 

USA

;
_publ_contact_author_email shwu@clemson.edu
_publ_contact_author_name 'Shiou-Jyh Hwu'
_publ_contact_author_phone 864-656-5031
_publ_section_title
;
 Salt-Templated Mesoporous Solids Comprised of Interlinked Polyoxovanadate
 Clusters
;
_journal_name_full 'Inorganic Chemistry'
_journal_page_first 1316
_journal_page_last 1318
_journal_paper_doi 10.1021/ic902283g
_journal_volume 49
_journal_year 2010
_chemical_formula_sum 'As2 Cl3.04 Cs3.64 Na1.4 O16 V4'
_chemical_formula_weight 1233.31
_chemical_name_systematic
; 

 ? 

;
_space_group_IT_number 227
_symmetry_cell_setting cubic
_symmetry_space_group_name_Hall '-F 4vw 2vw 3'
_symmetry_space_group_name_H-M 'F d -3 m :2'
_atom_sites_solution_hydrogens none
_atom_sites_solution_primary direct
_atom_sites_solution_secondary difmap
_audit_creation_method SHELXL-97
_cell_angle_alpha 90.00
_cell_angle_beta 90.00
_cell_angle_gamma 90.00
_cell_formula_units_Z 48
_cell_length_a 32.742(4)
_cell_length_b 32.742(4)
_cell_length_c 32.742(4)
_cell_measurement_reflns_used 1511
_cell_measurement_temperature 293(2)
_cell_measurement_theta_max 25.00
_cell_measurement_theta_min 2.06
_cell_volume 35101(7)
_computing_cell_refinement 'CrystalClear (Rigaku Inc., 2008)'
_computing_data_collection 'CrystalClear (Rigaku Inc., 2008)'
_computing_data_reduction 'CrystalClear (Rigaku Inc., 2008)'
_computing_molecular_graphics 'SHELXS-97 (Sheldrick, 1990)'
_computing_publication_material 'SHELXS-97 (Sheldrick, 1990)'
_computing_structure_refinement 'SHELXL-97 (Sheldrick, 1997)'
_computing_structure_solution 'SHELXS-97 (Sheldrick, 1990)'
_diffrn_ambient_temperature 293(2)
_diffrn_detector_area_resol_mean 14.6306
_diffrn_measured_fraction_theta_full 0.997
_diffrn_measured_fraction_theta_max 0.997
_diffrn_measurement_details
;

scan:

    Number of images: 360

               Slice: -90.0000 - 90.0000

         Image width: 0.5000

            Exp time: 180.0000

       Rotation axis: Omega

               Omega: 0.0000

                 Chi: 45.0000

                 Phi: 0.0000

                 XTD: 27.6849

              2theta: -0.2647

scan:

    Number of images: 120

               Slice: -30.0000 - 30.0000

         Image width: 0.5000

            Exp time: 180.0000

       Rotation axis: Omega

               Omega: 0.0000

                 Chi: 45.0000

                 Phi: 90.0000

                 XTD: 27.6849

              2theta: -0.2647



;
_diffrn_measurement_device_type 'Rigaku AFC8S'
_diffrn_measurement_method '\w scans'
_diffrn_radiation_monochromator graphite
_diffrn_radiation_source 'fine-focus sealed tube'
_diffrn_radiation_type MoK\a
_diffrn_radiation_wavelength 0.71073
_diffrn_reflns_av_R_equivalents 0.1168
_diffrn_reflns_av_sigmaI/netI 0.0459
_diffrn_reflns_limit_h_max 38
_diffrn_reflns_limit_h_min -35
_diffrn_reflns_limit_k_max 37
_diffrn_reflns_limit_k_min -38
_diffrn_reflns_limit_l_max 8
_diffrn_reflns_limit_l_min -34
_diffrn_reflns_number 17139
_diffrn_reflns_theta_full 25.00
_diffrn_reflns_theta_max 25.00
_diffrn_reflns_theta_min 2.06
_diffrn_standards_decay_% 0
_diffrn_standards_interval_count 0
_diffrn_standards_interval_time 0
_diffrn_standards_number 0
_exptl_absorpt_coefficient_mu 8.304
_exptl_absorpt_correction_T_max 0.7324
_exptl_absorpt_correction_T_min 0.6816
_exptl_absorpt_correction_type multi-scan
_exptl_absorpt_process_details 'REQAB, CrystalClear'
_exptl_crystal_colour blue
_exptl_crystal_density_diffrn 2.802
_exptl_crystal_density_method 'not measured'
_exptl_crystal_description cubic
_exptl_crystal_F_000 26566
_exptl_crystal_size_max 0.05
_exptl_crystal_size_mid 0.05
_exptl_crystal_size_min 0.04
_refine_diff_density_max 5.914
_refine_diff_density_min -2.285
_refine_diff_density_rms 0.441
_refine_ls_extinction_coef none
_refine_ls_extinction_method none
_refine_ls_goodness_of_fit_ref 1.737
_refine_ls_hydrogen_treatment none
_refine_ls_matrix_type full
_refine_ls_number_parameters 108
_refine_ls_number_reflns 1511
_refine_ls_number_restraints 0
_refine_ls_restrained_S_all 1.737
_refine_ls_R_factor_all 0.1360
_refine_ls_R_factor_gt 0.1030
_refine_ls_shift/su_max 0.000
_refine_ls_shift/su_mean 0.000
_refine_ls_structure_factor_coef Fsqd
_refine_ls_weighting_details 'calc w=1/[\s^2^(Fo^2^)+(0.1000P)^2^+0.0000P] where P=(Fo^2^+2Fc^2^)/3'
_refine_ls_weighting_scheme calc
_refine_ls_wR_factor_gt 0.2483
_refine_ls_wR_factor_ref 0.2847
_reflns_number_gt 1006
_reflns_number_total 1511
_reflns_threshold_expression >2sigma(I)
_cod_data_source_file ic902283g_si_002_1.cif
_cod_data_source_block Cs3.64Na1.40(V4O8)(AsO4)2Cl3.04
_cod_depositor_comments
;
The following automatic conversions were performed:

'_exptl_absorpt_correction_type' value 'multi scan' changed to
'multi-scan' according to the built-in table from CIF Core dictionary
named 'cif_core.dic' version 2.4.1 from 2010-06-29.

Automatic conversion script
Id: cif_fix_values 1646 2011-03-28 12:23:43Z adriana 
;
_cod_original_sg_symbol_H-M 'F d -3 m'
_cod_original_formula_sum 'As2 Cl3.04 Cs3.64 Na1.40 O16 V4'
_cod_database_code 4314896

loop_
_symmetry_equiv_pos_as_xyz
'x, y, z'
'-y, x+1/4, z+1/4'
'-x+3/4, -y+1/4, z+1/2'
'y+3/4, -x, z+3/4'
'x, -y+1/4, -z+1/4'
'y+3/4, x+1/4, -z+1/2'
'-x+3/4, y, -z+3/4'
'-y, -x, -z'
'z, x, y'
'-x, z+1/4, y+1/4'
'-z+3/4, -x+1/4, y+1/2'
'x+3/4, -z, y+3/4'
'z, -x+1/4, -y+1/4'
'x+3/4, z+1/4, -y+1/2'
'-z+3/4, x, -y+3/4'
'-x, -z, -y'
'y, z, x'
'-z, -y, -x'
'-z+1/2, y+3/4, x+1/4'
'z+3/4, y+3/4, -x'
'z+1/4, -y, x+1/4'
'y, -z+1/4, -x+1/4'
'-y+1/4, -z+3/4, x+1/2'
'-y+1/4, z, -x+1/4'
'x, y+1/2, z+1/2'
'-y, x+3/4, z+3/4'
'-x+3/4, -y+3/4, z+1'
'y+3/4, -x+1/2, z+5/4'
'x, -y+3/4, -z+3/4'
'y+3/4, x+3/4, -z+1'
'-x+3/4, y+1/2, -z+5/4'
'-y, -x+1/2, -z+1/2'
'z, x+1/2, y+1/2'
'-x, z+3/4, y+3/4'
'-z+3/4, -x+3/4, y+1'
'x+3/4, -z+1/2, y+5/4'
'z, -x+3/4, -y+3/4'
'x+3/4, z+3/4, -y+1'
'-z+3/4, x+1/2, -y+5/4'
'-x, -z+1/2, -y+1/2'
'y, z+1/2, x+1/2'
'-z, -y+1/2, -x+1/2'
'-z+1/2, y+5/4, x+3/4'
'z+3/4, y+5/4, -x+1/2'
'z+1/4, -y+1/2, x+3/4'
'y, -z+3/4, -x+3/4'
'-y+1/4, -z+5/4, x+1'
'-y+1/4, z+1/2, -x+3/4'
'x+1/2, y, z+1/2'
'-y+1/2, x+1/4, z+3/4'
'-x+5/4, -y+1/4, z+1'
'y+5/4, -x, z+5/4'
'x+1/2, -y+1/4, -z+3/4'
'y+5/4, x+1/4, -z+1'
'-x+5/4, y, -z+5/4'
'-y+1/2, -x, -z+1/2'
'z+1/2, x, y+1/2'
'-x+1/2, z+1/4, y+3/4'
'-z+5/4, -x+1/4, y+1'
'x+5/4, -z, y+5/4'
'z+1/2, -x+1/4, -y+3/4'
'x+5/4, z+1/4, -y+1'
'-z+5/4, x, -y+5/4'
'-x+1/2, -z, -y+1/2'
'y+1/2, z, x+1/2'
'-z+1/2, -y, -x+1/2'
'-z+1, y+3/4, x+3/4'
'z+5/4, y+3/4, -x+1/2'
'z+3/4, -y, x+3/4'
'y+1/2, -z+1/4, -x+3/4'
'-y+3/4, -z+3/4, x+1'
'-y+3/4, z, -x+3/4'
'x+1/2, y+1/2, z'
'-y+1/2, x+3/4, z+1/4'
'-x+5/4, -y+3/4, z+1/2'
'y+5/4, -x+1/2, z+3/4'
'x+1/2, -y+3/4, -z+1/4'
'y+5/4, x+3/4, -z+1/2'
'-x+5/4, y+1/2, -z+3/4'
'-y+1/2, -x+1/2, -z'
'z+1/2, x+1/2, y'
'-x+1/2, z+3/4, y+1/4'
'-z+5/4, -x+3/4, y+1/2'
'x+5/4, -z+1/2, y+3/4'
'z+1/2, -x+3/4, -y+1/4'
'x+5/4, z+3/4, -y+1/2'
'-z+5/4, x+1/2, -y+3/4'
'-x+1/2, -z+1/2, -y'
'y+1/2, z+1/2, x'
'-z+1/2, -y+1/2, -x'
'-z+1, y+5/4, x+1/4'
'z+5/4, y+5/4, -x'
'z+3/4, -y+1/2, x+1/4'
'y+1/2, -z+3/4, -x+1/4'
'-y+3/4, -z+5/4, x+1/2'
'-y+3/4, z+1/2, -x+1/4'
'-x, -y, -z'
'y, -x-1/4, -z-1/4'
'x-3/4, y-1/4, -z-1/2'
'-y-3/4, x, -z-3/4'
'-x, y-1/4, z-1/4'
'-y-3/4, -x-1/4, z-1/2'
'x-3/4, -y, z-3/4'
'y, x, z'
'-z, -x, -y'
'x, -z-1/4, -y-1/4'
'z-3/4, x-1/4, -y-1/2'
'-x-3/4, z, -y-3/4'
'-z, x-1/4, y-1/4'
'-x-3/4, -z-1/4, y-1/2'
'z-3/4, -x, y-3/4'
'x, z, y'
'-y, -z, -x'
'z, y, x'
'z-1/2, -y-3/4, -x-1/4'
'-z-3/4, -y-3/4, x'
'-z-1/4, y, -x-1/4'
'-y, z-1/4, x-1/4'
'y-1/4, z-3/4, -x-1/2'
'y-1/4, -z, x-1/4'
'-x, -y+1/2, -z+1/2'
'y, -x+1/4, -z+1/4'
'x-3/4, y+1/4, -z'
'-y-3/4, x+1/2, -z-1/4'
'-x, y+1/4, z+1/4'
'-y-3/4, -x+1/4, z'
'x-3/4, -y+1/2, z-1/4'
'y, x+1/2, z+1/2'
'-z, -x+1/2, -y+1/2'
'x, -z+1/4, -y+1/4'
'z-3/4, x+1/4, -y'
'-x-3/4, z+1/2, -y-1/4'
'-z, x+1/4, y+1/4'
'-x-3/4, -z+1/4, y'
'z-3/4, -x+1/2, y-1/4'
'x, z+1/2, y+1/2'
'-y, -z+1/2, -x+1/2'
'z, y+1/2, x+1/2'
'z-1/2, -y-1/4, -x+1/4'
'-z-3/4, -y-1/4, x+1/2'
'-z-1/4, y+1/2, -x+1/4'
'-y, z+1/4, x+1/4'
'y-1/4, z-1/4, -x'
'y-1/4, -z+1/2, x+1/4'
'-x+1/2, -y, -z+1/2'
'y+1/2, -x-1/4, -z+1/4'
'x-1/4, y-1/4, -z'
'-y-1/4, x, -z-1/4'
'-x+1/2, y-1/4, z+1/4'
'-y-1/4, -x-1/4, z'
'x-1/4, -y, z-1/4'
'y+1/2, x, z+1/2'
'-z+1/2, -x, -y+1/2'
'x+1/2, -z-1/4, -y+1/4'
'z-1/4, x-1/4, -y'
'-x-1/4, z, -y-1/4'
'-z+1/2, x-1/4, y+1/4'
'-x-1/4, -z-1/4, y'
'z-1/4, -x, y-1/4'
'x+1/2, z, y+1/2'
'-y+1/2, -z, -x+1/2'
'z+1/2, y, x+1/2'
'z, -y-3/4, -x+1/4'
'-z-1/4, -y-3/4, x+1/2'
'-z+1/4, y, -x+1/4'
'-y+1/2, z-1/4, x+1/4'
'y+1/4, z-3/4, -x'
'y+1/4, -z, x+1/4'
'-x+1/2, -y+1/2, -z'
'y+1/2, -x+1/4, -z-1/4'
'x-1/4, y+1/4, -z-1/2'
'-y-1/4, x+1/2, -z-3/4'
'-x+1/2, y+1/4, z-1/4'
'-y-1/4, -x+1/4, z-1/2'
'x-1/4, -y+1/2, z-3/4'
'y+1/2, x+1/2, z'
'-z+1/2, -x+1/2, -y'
'x+1/2, -z+1/4, -y-1/4'
'z-1/4, x+1/4, -y-1/2'
'-x-1/4, z+1/2, -y-3/4'
'-z+1/2, x+1/4, y-1/4'
'-x-1/4, -z+1/4, y-1/2'
'z-1/4, -x+1/2, y-3/4'
'x+1/2, z+1/2, y'
'-y+1/2, -z+1/2, -x'
'z+1/2, y+1/2, x'
'z, -y-1/4, -x-1/4'
'-z-1/4, -y-1/4, x'
'-z+1/4, y+1/2, -x-1/4'
'-y+1/2, z+1/4, x-1/4'
'y+1/4, z-1/4, -x-1/2'
'y+1/4, -z+1/2, x-1/4'

loop_
_atom_site_label
_atom_site_type_symbol
_atom_site_fract_x
_atom_site_fract_y
_atom_site_fract_z
_atom_site_U_iso_or_equiv
_atom_site_adp_type
_atom_site_occupancy
_atom_site_symmetry_multiplicity
_atom_site_calc_flag
_atom_site_refinement_flags
_atom_site_disorder_assembly
_atom_site_disorder_group
Cs1 Cs -0.00716(4) 0.49284(4) -0.62110(6) 0.0533(6) Uani 1 2 d S . .
Cs2 Cs 0.21440(11) 0.31573(14) 0.31573(14) 0.1173(18) Uani 0.632 2 d SP . .
Cs3 Cs -0.2432(5) 0.7568(5) 0.3732(8) 0.074(6) Uani 0.093 2 d SP . .
Cs4 Cs 0.2393(19) 0.1250 0.1250 0.24(3) Uani 0.168 4 d SP . .
Cs5 Cs 0.2536(14) -0.0036(14) -0.0036(14) 0.11(4) Uani 0.04 6 d SP . .
Na1 Na 0.4137(16) 0.0300(11) 0.0300(11) 0.21(3) Uani 0.667 2 d SP . .
Na2 Na 0.6250 0.1250 -0.3750 0.07(3) Uani 0.375 24 d SP . .
As1 As 0.37511(3) 0.12489(3) 0.0000 0.0196(6) Uani 1 2 d S . .
V1 V 0.33441(9) 0.07205(6) 0.07205(6) 0.0238(8) Uani 1 2 d S . .
V2 V 0.33544(9) 0.17690(6) 0.07310(6) 0.0244(8) Uani 1 2 d S . .
O1 O 0.3763(3) 0.1668(3) 0.0295(2) 0.025(2) Uani 1 1 d . . .
O2 O 0.3753(3) 0.0821(3) 0.0282(2) 0.026(2) Uani 1 1 d . . .
O3 O 0.3176(3) 0.1247(3) 0.0668(3) 0.0263(19) Uani 1 1 d . . .
O4 O 0.3000(5) 0.0477(3) 0.0477(3) 0.039(3) Uani 1 2 d S . .
O5 O 0.3011(4) 0.2004(3) 0.0496(3) 0.033(3) Uani 1 2 d S . .
Cl1 Cl 0.5509(11) 0.0509(11) 0.0509(11) 0.109(19) Uani 0.30 6 d SP . .
Cl2 Cl 0.1806(8) 0.0694(8) 0.0694(8) 0.139(12) Uani 0.75 6 d SP . .
Cl3 Cl 0.3750 0.6447(2) -0.1250 0.0467(18) Uani 1 4 d S . .
Cl4 Cl 0.0735(6) 0.0735(6) 0.0735(6) 0.092(9) Uani 0.512 6 d SP . .
Cl5 Cl 0.4632(6) 0.0607(13) 0.0607(13) 0.21(2) Uani 0.50 2 d SP . .

loop_
_atom_site_aniso_label
_atom_site_aniso_U_11
_atom_site_aniso_U_22
_atom_site_aniso_U_33
_atom_site_aniso_U_23
_atom_site_aniso_U_13
_atom_site_aniso_U_12
Cs1 0.0353(7) 0.0353(7) 0.0892(13) -0.0036(5) -0.0036(5) 0.0039(6)
Cs2 0.0447(17) 0.154(3) 0.154(3) 0.016(4) 0.0158(16) 0.0158(16)
Cs3 0.058(7) 0.058(7) 0.105(17) -0.007(8) -0.007(8) 0.001(9)
Cs4 0.21(5) 0.25(5) 0.25(5) -0.13(5) 0.000 0.000
Cs5 0.11(4) 0.11(4) 0.11(4) -0.04(3) 0.04(3) 0.04(3)
Na1 0.30(6) 0.16(2) 0.16(2) 0.12(3) 0.11(3) 0.11(3)
Na2 0.07(3) 0.07(3) 0.07(3) 0.000 0.000 0.000
As1 0.0205(7) 0.0205(7) 0.0178(9) 0.0021(4) 0.0021(4) 0.0014(7)
V1 0.0286(16) 0.0214(10) 0.0214(10) 0.0029(12) -0.0010(9) -0.0010(9)
V2 0.0295(16) 0.0218(10) 0.0218(10) 0.0046(12) 0.0011(8) -0.0011(8)
O1 0.032(5) 0.026(4) 0.018(4) -0.004(3) 0.004(4) -0.005(4)
O2 0.023(4) 0.035(5) 0.020(4) 0.010(3) -0.001(4) 0.006(4)
O3 0.025(4) 0.028(5) 0.026(4) 0.006(4) -0.004(4) -0.002(4)
O4 0.041(8) 0.037(5) 0.037(5) -0.012(6) -0.002(4) -0.002(4)
O5 0.038(7) 0.031(4) 0.031(4) -0.005(6) -0.005(4) 0.005(4)
Cl1 0.109(19) 0.109(19) 0.109(19) -0.018(19) -0.018(19) -0.018(19)
Cl2 0.139(12) 0.139(12) 0.139(12) 0.040(15) -0.040(15) -0.040(15)
Cl3 0.051(3) 0.037(4) 0.051(3) 0.000 -0.004(4) 0.000
Cl4 0.092(9) 0.092(9) 0.092(9) -0.003(10) -0.003(10) -0.003(10)
Cl5 0.038(9) 0.30(4) 0.30(4) 0.18(4) 0.037(15) 0.037(15)

loop_
_atom_type_symbol
_atom_type_description
_atom_type_scat_dispersion_real
_atom_type_scat_dispersion_imag
_atom_type_scat_source
As As 0.0499 2.0058 'International Tables Vol C Tables 4.2.6.8 and 6.1.1.4'
Cl Cl 0.1484 0.1585 'International Tables Vol C Tables 4.2.6.8 and 6.1.1.4'
Cs Cs -0.3680 2.1192 'International Tables Vol C Tables 4.2.6.8 and 6.1.1.4'
Na Na 0.0362 0.0249 'International Tables Vol C Tables 4.2.6.8 and 6.1.1.4'
O O 0.0106 0.0060 'International Tables Vol C Tables 4.2.6.8 and 6.1.1.4'
V V 0.3005 0.5294 'International Tables Vol C Tables 4.2.6.8 and 6.1.1.4'

loop_
_geom_angle_atom_site_label_1
_geom_angle_atom_site_label_2
_geom_angle_atom_site_label_3
_geom_angle
_geom_angle_site_symmetry_1
_geom_angle_site_symmetry_3
_geom_angle_publ_flag
Cs3 Cs2 Cs3 125.5(9) 160_554 73_545 ?
Cs3 Cs2 Cs5 78.7(6) 160_554 100_656 ?
Cs3 Cs2 Cs5 78.7(6) 73_545 100_656 ?
Na1 Cs3 Cs2 118.7(8) 188_565 73_455 ?
Na1 Cs3 Cs2 118.7(8) 188_565 176_455 ?
Cs2 Cs3 Cs2 101.4(8) 73_455 176_455 ?
Na1 Cs3 Cl5 68.6(13) 188_565 99_566 ?
Cs2 Cs3 Cl5 82.1(10) 73_455 99_566 ?
Cs2 Cs3 Cl5 167.4(9) 176_455 99_566 ?
Na1 Cs3 Cl5 68.6(13) 188_565 6_455 ?
Cs2 Cs3 Cl5 167.4(9) 73_455 6_455 ?
Cs2 Cs3 Cl5 82.1(10) 176_455 6_455 ?
Cl5 Cs3 Cl5 92.1(18) 99_566 6_455 ?
Cl4 Cs4 Cl4 98(2) 51_454 100_656 ?
O4 Cs5 O4 106.7(16) . 165 ?
O4 Cs5 O4 106.7(16) . 126_655 ?
O4 Cs5 O4 106.7(16) 165 126_655 ?
O4 Cs5 Cs2 78.1(3) . 122 ?
O4 Cs5 Cs2 78.1(3) 165 122 ?
O4 Cs5 Cs2 171(3) 126_655 122 ?
O4 Cs5 Cs2 171(3) . 5 ?
O4 Cs5 Cs2 78.1(3) 165 5 ?
O4 Cs5 Cs2 78.1(3) 126_655 5 ?
Cs2 Cs5 Cs2 96.3(16) 122 5 ?
O4 Cs5 Cs2 78.1(3) . 163_565 ?
O4 Cs5 Cs2 171(3) 165 163_565 ?
O4 Cs5 Cs2 78.1(3) 126_655 163_565 ?
Cs2 Cs5 Cs2 96.3(16) 122 163_565 ?
Cs2 Cs5 Cs2 96.3(16) 5 163_565 ?
O2 Na1 O2 72.1(13) . 112 ?
O2 Na1 Cl5 95(2) . . ?
O2 Na1 Cl5 95(2) 112 . ?
O2 Na1 Cs3 94(2) . 37_545 ?
O2 Na1 Cs3 94(2) 112 37_545 ?
Cl5 Na1 Cs3 169(2) . 37_545 ?
O2 As1 O2 107.3(6) 80 . ?
O2 As1 O1 107.5(4) 80 . ?
O2 As1 O1 111.5(4) . . ?
O2 As1 O1 111.5(4) 80 80 ?
O2 As1 O1 107.5(4) . 80 ?
O1 As1 O1 111.6(6) . 80 ?
O4 V1 O3 102.3(5) . . ?
O4 V1 O3 102.3(5) . 112 ?
O3 V1 O3 95.0(6) . 112 ?
O4 V1 O2 101.4(5) . 112 ?
O3 V1 O2 154.6(4) . 112 ?
O3 V1 O2 88.8(4) 112 112 ?
O4 V1 O2 101.4(5) . . ?
O3 V1 O2 88.8(4) . . ?
O3 V1 O2 154.6(4) 112 . ?
O2 V1 O2 77.6(5) 112 . ?
O5 V2 O3 100.1(5) . . ?
O5 V2 O3 100.1(5) . 130 ?
O3 V2 O3 96.3(6) . 130 ?
O5 V2 O1 102.3(5) . 130 ?
O3 V2 O1 155.8(4) . 130 ?
O3 V2 O1 88.8(4) 130 130 ?
O5 V2 O1 102.3(5) . . ?
O3 V2 O1 88.8(4) . . ?
O3 V2 O1 155.8(4) 130 . ?
O1 V2 O1 77.6(5) 130 . ?
As1 O1 V2 122.3(5) . . ?
As1 O2 V1 122.2(5) . . ?
As1 O2 Na1 133.6(8) . . ?
V1 O2 Na1 104.3(8) . . ?
V2 O3 V1 141.5(5) . . ?
V1 O4 Cs5 167.6(17) . . ?
Cs4 Cl4 Cs4 114.4(8) 163_565 51_454 ?
Cs4 Cl4 Cs4 114.4(8) 163_565 122 ?
Cs4 Cl4 Cs4 114.4(8) 51_454 122 ?
Na1 Cl5 Cs3 113.7(12) . 36_553 ?
Na1 Cl5 Cs3 113.7(12) . 171_646 ?
Cs3 Cl5 Cs3 124.6(12) 36_553 171_646 ?

loop_
_geom_bond_atom_site_label_1
_geom_bond_atom_site_label_2
_geom_bond_distance
_geom_bond_site_symmetry_2
_geom_bond_publ_flag
Cs2 Cs3 3.032(16) 160_554 ?
Cs2 Cs3 3.032(16) 73_545 ?
Cs2 Cs5 3.15(4) 100_656 ?
Cs3 Na1 2.16(7) 188_565 ?
Cs3 Cs2 3.032(16) 73_455 ?
Cs3 Cs2 3.032(16) 176_455 ?
Cs3 Cl5 3.14(2) 99_566 ?
Cs3 Cl5 3.14(2) 6_455 ?
Cs4 Cl4 3.15(4) 51_454 ?
Cs4 Cl4 3.15(4) 100_656 ?
Cs5 O4 2.82(3) . ?
Cs5 O4 2.82(3) 165 ?
Cs5 O4 2.82(3) 126_655 ?
Cs5 Cs2 3.15(4) 122 ?
Cs5 Cs2 3.15(4) 5 ?
Cs5 Cs2 3.15(4) 163_565 ?
Na1 O2 2.12(3) . ?
Na1 O2 2.12(3) 112 ?
Na1 Cl5 2.16(8) . ?
Na1 Cs3 2.16(7) 37_545 ?
As1 O2 1.678(9) 80 ?
As1 O2 1.678(9) . ?
As1 O1 1.679(8) . ?
As1 O1 1.679(8) 80 ?
V1 O4 1.595(14) . ?
V1 O3 1.818(9) . ?
V1 O3 1.818(9) 112 ?
V1 O2 1.990(9) 112 ?
V1 O2 1.990(9) . ?
V2 O5 1.565(14) . ?
V2 O3 1.818(9) . ?
V2 O3 1.818(9) 130 ?
V2 O1 1.984(9) 130 ?
V2 O1 1.984(9) . ?
Cl4 Cs4 3.15(4) 163_565 ?
Cl4 Cs4 3.15(4) 51_454 ?
Cl4 Cs4 3.15(4) 122 ?
Cl5 Cs3 3.14(2) 36_553 ?
Cl5 Cs3 3.14(2) 171_646 ?
